data_4069238
loop_
_publ_author_name
'Dubarle Offner, Julien'
'Fr\"ohlich, Roland'
'Kataeva, Olga'
'Rose-Munch, Fran\,coise'
'Rose, Eric'
'D\"otz, Karl Heinz'

_publ_section_title
;
 Heterobimetallic Cr&#x2212;Mn Complexes of Fused Arenes:
 Chromium-Templated Benzannulation of a Cymanthrene-Type Metal Carbene and
 Haptotropic Metal Migration along a Dibenzo[c,e]indene Platform&#x2020;
;
_journal_issue 10
_journal_name_full Organometallics
_journal_page_first 3004
_journal_paper_doi 10.1021/om900090q
_journal_volume 28
_journal_year 2009
_chemical_formula_sum 'C34 H35 Cr Mn O8 Si'
_chemical_formula_weight 706.65
_chemical_name_systematic
; 
 ? 
;
_space_group_IT_number 15
_symmetry_cell_setting monoclinic
_symmetry_space_group_name_Hall '-C 2yc'
_symmetry_space_group_name_H-M 'C 1 2/c 1'
_atom_sites_solution_hydrogens geom
_atom_sites_solution_primary direct
_atom_sites_solution_secondary difmap
_audit_creation_method SHELXL-97
_cell_angle_alpha 90.00
_cell_angle_beta 102.08(1)
_cell_angle_gamma 90.00
_cell_formula_units_Z 8
_cell_length_a 28.566(1)
_cell_length_b 17.145(1)
_cell_length_c 14.458(1)
_cell_measurement_reflns_used 8049
_cell_measurement_temperature 223(2)
_cell_measurement_theta_max 27.88
_cell_measurement_theta_min 0.41
_cell_volume 6924.2(7)
_computing_cell_refinement 'Collect (Nonius B.V., 1998)'
_computing_data_collection 'Collect (Nonius B.V., 1998)'
_computing_data_reduction 'Denzo-SMN (Otwinowski & Minor, 1997)'
_computing_publication_material 'SHELXL-97 (Sheldrick, 1997)'
_computing_structure_refinement 'SHELXL-97 (Sheldrick, 1997)'
_computing_structure_solution 'SHELXS-97 (Sheldrick, 1990)'
_diffrn_ambient_temperature 223(2)
_diffrn_measured_fraction_theta_full 0.974
_diffrn_measured_fraction_theta_max 0.974
_diffrn_measurement_device_type 'Nonius KappaCCD'
_diffrn_measurement_method '\w and \f scans'
_diffrn_radiation_monochromator graphite
_diffrn_radiation_source 'rotating anode Nonius FR591'
_diffrn_radiation_type MoK\a
_diffrn_radiation_wavelength 0.71073
_diffrn_reflns_av_R_equivalents 0.1110
_diffrn_reflns_av_sigmaI/netI 0.1302
_diffrn_reflns_limit_h_max 30
_diffrn_reflns_limit_h_min -37
_diffrn_reflns_limit_k_max 20
_diffrn_reflns_limit_k_min -22
_diffrn_reflns_limit_l_max 18
_diffrn_reflns_limit_l_min -15
_diffrn_reflns_number 27349
_diffrn_reflns_theta_full 27.93
_diffrn_reflns_theta_max 27.93
_diffrn_reflns_theta_min 1.46
_exptl_absorpt_coefficient_mu 0.761
_exptl_absorpt_correction_T_max 0.9775
_exptl_absorpt_correction_T_min 0.8040
_exptl_absorpt_correction_type multi-scan
_exptl_absorpt_process_details 'SORTAV (Blessing, 1995 & 1997)'
_exptl_crystal_colour yellow
_exptl_crystal_density_diffrn 1.356
_exptl_crystal_density_method 'not measured'
_exptl_crystal_description needle
_exptl_crystal_F_000 2928
_exptl_crystal_size_max 0.30
_exptl_crystal_size_mid 0.06
_exptl_crystal_size_min 0.03
_refine_diff_density_max 0.399
_refine_diff_density_min -0.536
_refine_diff_density_rms 0.075
_refine_ls_extinction_method none
_refine_ls_goodness_of_fit_ref 1.057
_refine_ls_hydrogen_treatment riding
_refine_ls_matrix_type full
_refine_ls_number_parameters 414
_refine_ls_number_reflns 8100
_refine_ls_number_restraints 0
_refine_ls_restrained_S_all 1.057
_refine_ls_R_factor_all 0.1548
_refine_ls_R_factor_gt 0.0723
_refine_ls_shift/su_max 0.001
_refine_ls_shift/su_mean 0.000
_refine_ls_structure_factor_coef Fsqd
_refine_ls_weighting_details 'calc w=1/[\s^2^(Fo^2^)+(0.0000P)^2^+19.6067P] where P=(Fo^2^+2Fc^2^)/3'
_refine_ls_weighting_scheme calc
_refine_ls_wR_factor_gt 0.0933
_refine_ls_wR_factor_ref 0.1113
_reflns_number_gt 4779
_reflns_number_total 8100
_reflns_threshold_expression >2sigma(I)
_cod_data_source_file om900090q_si_006.cif
_cod_data_source_block fro3908
_cod_original_sg_symbol_H-M C2/c
_cod_database_code 4069238

loop_
_symmetry_equiv_pos_as_xyz
'x, y, z'
'-x, y, -z+1/2'
'x+1/2, y+1/2, z'
'-x+1/2, y+1/2, -z+1/2'
'-x, -y, -z'
'x, -y, z-1/2'
'-x+1/2, -y+1/2, -z'
'x+1/2, -y+1/2, z-1/2'

loop_
_atom_site_label
_atom_site_type_symbol
_atom_site_fract_x
_atom_site_fract_y
_atom_site_fract_z
_atom_site_U_iso_or_equiv
_atom_site_adp_type
_atom_site_occupancy
_atom_site_symmetry_multiplicity
_atom_site_calc_flag
_atom_site_refinement_flags
Mn1 Mn 0.078313(19) 0.02181(3) 0.16017(3) 0.03115(15) Uani 1 1 d .
Cr1 Cr 0.250446(19) 0.10816(4) 0.35418(4) 0.03160(16) Uani 1 1 d .
C1 C 0.14807(12) -0.0214(2) 0.1563(2) 0.0359(9) Uani 1 1 d .
H1 H 0.1593 -0.0710 0.1782 0.043 Uiso 1 1 calc R
C2 C 0.12336(13) -0.0023(2) 0.0638(2) 0.0370(9) Uani 1 1 d .
H2 H 0.1157 -0.0374 0.0129 0.044 Uiso 1 1 calc R
C3 C 0.11217(13) 0.0775(2) 0.0601(2) 0.0328(9) Uani 1 1 d .
H3 H 0.0951 0.1046 0.0071 0.039 Uiso 1 1 calc R
C4 C 0.10920(11) 0.2520(2) 0.1343(2) 0.0272(8) Uani 1 1 d .
C5 C 0.09782(12) 0.3220(2) 0.1741(2) 0.0314(8) Uani 1 1 d .
C6 C 0.10856(12) 0.3295(2) 0.2725(2) 0.0318(8) Uani 1 1 d .
C7 C 0.13147(12) 0.2691(2) 0.3280(2) 0.0299(8) Uani 1 1 d .
C8 C 0.20085(12) 0.1515(2) 0.4391(2) 0.0341(9) Uani 1 1 d .
H8 H 0.2008 0.2015 0.4658 0.041 Uiso 1 1 calc R
C9 C 0.22832(13) 0.0930(3) 0.4908(2) 0.0411(10) Uani 1 1 d .
H9 H 0.2450 0.1031 0.5529 0.049 Uiso 1 1 calc R
C10 C 0.23136(13) 0.0191(3) 0.4513(2) 0.0417(10) Uani 1 1 d .
H10 H 0.2506 -0.0198 0.4860 0.050 Uiso 1 1 calc R
C11 C 0.20582(12) 0.0037(2) 0.3605(2) 0.0355(9) Uani 1 1 d .
H11 H 0.2077 -0.0459 0.3338 0.043 Uiso 1 1 calc R
C12 C 0.13136(11) 0.1106(2) 0.1512(2) 0.0267(8) Uani 1 1 d .
C13 C 0.12892(11) 0.1890(2) 0.1902(2) 0.0259(8) Uani 1 1 d .
C14 C 0.14388(11) 0.1992(2) 0.2891(2) 0.0274(8) Uani 1 1 d .
C15 C 0.17272(11) 0.1377(2) 0.3466(2) 0.0272(8) Uani 1 1 d .
C16 C 0.17683(11) 0.0625(2) 0.3075(2) 0.0277(8) Uani 1 1 d .
C17 C 0.15272(11) 0.0485(2) 0.2098(2) 0.0282(8) Uani 1 1 d .
O18 O 0.09946(8) 0.24461(14) 0.03710(14) 0.0304(6) Uani 1 1 d .
Si19 Si 0.13758(3) 0.26956(6) -0.03130(7) 0.0328(2) Uani 1 1 d .
C20 C 0.18184(15) 0.1905(3) -0.0337(3) 0.0635(13) Uani 1 1 d .
H20A H 0.1989 0.1794 0.0302 0.095 Uiso 1 1 calc R
H20B H 0.2044 0.2070 -0.0715 0.095 Uiso 1 1 calc R
H20C H 0.1653 0.1439 -0.0612 0.095 Uiso 1 1 calc R
C21 C 0.17255(14) 0.3571(2) 0.0167(3) 0.0477(11) Uani 1 1 d .
H21A H 0.1513 0.4017 0.0123 0.072 Uiso 1 1 calc R
H21B H 0.1969 0.3672 -0.0195 0.072 Uiso 1 1 calc R
H21C H 0.1877 0.3482 0.0824 0.072 Uiso 1 1 calc R
C22 C 0.09864(14) 0.2845(3) -0.1514(2) 0.0450(11) Uani 1 1 d .
C23 C 0.06227(16) 0.3496(3) -0.1503(3) 0.0740(16) Uani 1 1 d .
H23A H 0.0442 0.3586 -0.2140 0.111 Uiso 1 1 calc R
H23B H 0.0789 0.3970 -0.1260 0.111 Uiso 1 1 calc R
H23C H 0.0406 0.3345 -0.1100 0.111 Uiso 1 1 calc R
C24 C 0.12979(17) 0.3068(3) -0.2216(3) 0.0712(15) Uani 1 1 d .
H24A H 0.1525 0.2654 -0.2245 0.107 Uiso 1 1 calc R
H24B H 0.1469 0.3547 -0.2009 0.107 Uiso 1 1 calc R
H24C H 0.1096 0.3146 -0.2838 0.107 Uiso 1 1 calc R
C25 C 0.07179(19) 0.2088(3) -0.1849(3) 0.0890(19) Uani 1 1 d .
H25A H 0.0516 0.1946 -0.1412 0.134 Uiso 1 1 calc R
H25B H 0.0947 0.1674 -0.1870 0.134 Uiso 1 1 calc R
H25C H 0.0521 0.2165 -0.2475 0.134 Uiso 1 1 calc R
C26 C 0.07054(13) 0.3845(2) 0.1111(3) 0.0424(10) Uani 1 1 d .
H26A H 0.0804 0.3845 0.0502 0.051 Uiso 1 1 calc R
H26B H 0.0782 0.4356 0.1406 0.051 Uiso 1 1 calc R
C27 C 0.01683(15) 0.3709(3) 0.0948(3) 0.0822(18) Uani 1 1 d .
H27A H 0.0091 0.3208 0.0643 0.123 Uiso 1 1 calc R
H27B H 0.0002 0.4119 0.0546 0.123 Uiso 1 1 calc R
H27C H 0.0069 0.3715 0.1550 0.123 Uiso 1 1 calc R
C28 C 0.10062(14) 0.4054(2) 0.3202(3) 0.0441(10) Uani 1 1 d .
H28A H 0.0941 0.3947 0.3829 0.053 Uiso 1 1 calc R
H28B H 0.0727 0.4323 0.2827 0.053 Uiso 1 1 calc R
C29 C 0.14469(16) 0.4575(2) 0.3300(3) 0.0658(14) Uani 1 1 d .
H29A H 0.1723 0.4305 0.3666 0.099 Uiso 1 1 calc R
H29B H 0.1394 0.5054 0.3620 0.099 Uiso 1 1 calc R
H29C H 0.1504 0.4695 0.2678 0.099 Uiso 1 1 calc R
O30 O 0.14198(8) 0.28076(15) 0.42499(15) 0.0380(6) Uani 1 1 d .
C31 C 0.10801(15) 0.2457(3) 0.4720(3) 0.0551(12) Uani 1 1 d .
H31A H 0.0762 0.2647 0.4442 0.083 Uiso 1 1 calc R
H31B H 0.1159 0.2592 0.5386 0.083 Uiso 1 1 calc R
H31C H 0.1089 0.1895 0.4651 0.083 Uiso 1 1 calc R
C32 C 0.04035(15) -0.0580(3) 0.1133(3) 0.0483(11) Uani 1 1 d .
O33 O 0.01748(12) -0.1108(2) 0.0835(2) 0.0793(11) Uani 1 1 d .
C34 C 0.03022(15) 0.0916(3) 0.1428(3) 0.0459(11) Uani 1 1 d .
O35 O 0.00110(11) 0.1381(2) 0.1330(2) 0.0735(10) Uani 1 1 d .
C36 C 0.07132(13) 0.0020(2) 0.2772(3) 0.0386(10) Uani 1 1 d .
O37 O 0.06734(10) -0.00999(19) 0.35327(19) 0.0626(9) Uani 1 1 d .
C38 C 0.26669(15) 0.2102(3) 0.3380(3) 0.0478(11) Uani 1 1 d .
O39 O 0.27600(13) 0.2745(2) 0.3272(3) 0.0796(11) Uani 1 1 d .
C40 C 0.31424(15) 0.0850(2) 0.3980(3) 0.0428(10) Uani 1 1 d .
O41 O 0.35404(10) 0.06997(19) 0.4232(2) 0.0626(9) Uani 1 1 d .
C42 C 0.25809(12) 0.0883(2) 0.2344(3) 0.0402(10) Uani 1 1 d .
O43 O 0.26129(10) 0.0759(2) 0.15748(19) 0.0651(9) Uani 1 1 d .

loop_
_atom_site_aniso_label
_atom_site_aniso_U_11
_atom_site_aniso_U_22
_atom_site_aniso_U_33
_atom_site_aniso_U_23
_atom_site_aniso_U_13
_atom_site_aniso_U_12
Mn1 0.0355(3) 0.0302(3) 0.0260(3) 0.0017(3) 0.0024(2) -0.0047(3)
Cr1 0.0308(3) 0.0369(4) 0.0261(3) -0.0015(3) 0.0036(2) 0.0028(3)
C1 0.042(2) 0.025(2) 0.041(2) -0.0023(18) 0.0106(17) 0.0003(18)
C2 0.052(2) 0.029(2) 0.0317(19) -0.0078(16) 0.0114(17) -0.0075(19)
C3 0.045(2) 0.031(2) 0.0232(17) -0.0006(16) 0.0072(15) -0.0041(18)
C4 0.0245(18) 0.029(2) 0.0269(17) 0.0013(16) 0.0034(14) -0.0028(16)
C5 0.0291(19) 0.026(2) 0.038(2) 0.0019(17) 0.0065(16) -0.0009(17)
C6 0.029(2) 0.030(2) 0.037(2) -0.0066(17) 0.0091(16) 0.0021(17)
C7 0.0299(19) 0.033(2) 0.0263(18) -0.0063(16) 0.0043(14) -0.0042(17)
C8 0.032(2) 0.044(3) 0.0264(18) -0.0020(17) 0.0068(15) 0.0083(18)
C9 0.039(2) 0.063(3) 0.0208(18) 0.0038(19) 0.0056(16) 0.011(2)
C10 0.041(2) 0.050(3) 0.034(2) 0.012(2) 0.0086(17) 0.012(2)
C11 0.038(2) 0.031(2) 0.039(2) 0.0058(17) 0.0114(17) 0.0026(18)
C12 0.0303(19) 0.026(2) 0.0240(17) 0.0006(16) 0.0061(14) -0.0063(16)
C13 0.0253(18) 0.024(2) 0.0276(17) -0.0019(15) 0.0044(14) -0.0019(16)
C14 0.0273(19) 0.028(2) 0.0268(17) -0.0030(15) 0.0042(14) -0.0021(16)
C15 0.0241(18) 0.035(2) 0.0222(16) -0.0001(16) 0.0038(14) 0.0030(16)
C16 0.0236(18) 0.029(2) 0.0305(18) 0.0052(16) 0.0057(14) -0.0004(16)
C17 0.0296(19) 0.029(2) 0.0274(18) 0.0005(16) 0.0077(15) -0.0017(16)
O18 0.0332(13) 0.0310(15) 0.0261(12) 0.0027(10) 0.0045(10) -0.0041(11)
Si19 0.0336(6) 0.0318(7) 0.0336(5) 0.0036(5) 0.0084(4) -0.0048(5)
C20 0.061(3) 0.057(3) 0.083(3) 0.012(3) 0.040(3) 0.008(3)
C21 0.044(2) 0.052(3) 0.046(2) -0.003(2) 0.0059(18) -0.017(2)
C22 0.050(3) 0.053(3) 0.031(2) 0.0027(19) 0.0058(18) -0.018(2)
C23 0.056(3) 0.106(5) 0.053(3) 0.027(3) -0.006(2) 0.005(3)
C24 0.083(4) 0.093(4) 0.041(2) 0.012(3) 0.021(2) -0.020(3)
C25 0.109(4) 0.089(4) 0.058(3) -0.004(3) -0.008(3) -0.055(4)
C26 0.045(2) 0.036(3) 0.045(2) 0.0055(19) 0.0068(18) 0.012(2)
C27 0.044(3) 0.117(5) 0.083(4) 0.034(3) 0.009(2) 0.031(3)
C28 0.046(2) 0.038(3) 0.047(2) -0.0060(19) 0.0088(19) 0.011(2)
C29 0.074(3) 0.033(3) 0.086(3) -0.019(2) 0.008(3) -0.006(2)
O30 0.0415(15) 0.0426(17) 0.0292(13) -0.0119(12) 0.0059(11) 0.0019(13)
C31 0.062(3) 0.069(3) 0.039(2) 0.000(2) 0.022(2) 0.009(3)
C32 0.051(3) 0.055(3) 0.037(2) -0.003(2) 0.0051(19) -0.013(2)
O33 0.088(3) 0.075(3) 0.071(2) -0.0204(19) 0.0088(18) -0.047(2)
C34 0.041(2) 0.051(3) 0.044(2) 0.011(2) 0.0057(19) -0.007(2)
O35 0.058(2) 0.076(3) 0.086(2) 0.025(2) 0.0168(18) 0.0285(19)
C36 0.035(2) 0.041(3) 0.037(2) 0.0029(18) 0.0016(17) -0.0024(18)
O37 0.068(2) 0.088(3) 0.0340(15) 0.0121(16) 0.0151(14) 0.0009(18)
C38 0.051(3) 0.049(3) 0.047(2) -0.001(2) 0.019(2) -0.002(2)
O39 0.102(3) 0.041(2) 0.107(3) -0.004(2) 0.048(2) -0.013(2)
C40 0.041(2) 0.050(3) 0.037(2) -0.0034(19) 0.0078(18) 0.003(2)
O41 0.0348(17) 0.083(3) 0.066(2) 0.0009(17) 0.0004(14) 0.0113(16)
C42 0.030(2) 0.056(3) 0.035(2) -0.0050(19) 0.0068(16) -0.0066(19)
O43 0.0533(19) 0.106(3) 0.0383(17) -0.0175(17) 0.0159(14) -0.0091(18)

loop_
_atom_type_symbol
_atom_type_description
_atom_type_scat_dispersion_real
_atom_type_scat_dispersion_imag
_atom_type_scat_source
C C 0.0033 0.0016 'International Tables Vol C Tables 4.2.6.8 and 6.1.1.4'
H H 0.0000 0.0000 'International Tables Vol C Tables 4.2.6.8 and 6.1.1.4'
O O 0.0106 0.0060 'International Tables Vol C Tables 4.2.6.8 and 6.1.1.4'
Si Si 0.0817 0.0704 'International Tables Vol C Tables 4.2.6.8 and 6.1.1.4'
Cr Cr 0.3209 0.6236 'International Tables Vol C Tables 4.2.6.8 and 6.1.1.4'
Mn Mn 0.3368 0.7283 'International Tables Vol C Tables 4.2.6.8 and 6.1.1.4'

loop_
_geom_angle_atom_site_label_1
_geom_angle_atom_site_label_2
_geom_angle_atom_site_label_3
_geom_angle
C36 Mn1 C32 91.99(17)
C36 Mn1 C34 91.47(17)
C32 Mn1 C34 94.10(19)
C36 Mn1 C2 142.28(16)
C32 Mn1 C2 90.29(16)
C34 Mn1 C2 125.91(16)
C36 Mn1 C3 152.96(15)
C32 Mn1 C3 114.29(15)
C34 Mn1 C3 92.77(16)
C2 Mn1 C3 38.53(13)
C36 Mn1 C1 104.47(15)
C32 Mn1 C1 102.68(17)
C34 Mn1 C1 156.25(16)
C2 Mn1 C1 38.75(13)
C3 Mn1 C1 65.10(14)
C36 Mn1 C17 91.32(14)
C32 Mn1 C17 140.32(17)
C34 Mn1 C17 125.33(16)
C2 Mn1 C17 64.39(13)
C3 Mn1 C17 64.68(13)
C1 Mn1 C17 38.67(13)
C36 Mn1 C12 114.17(15)
C32 Mn1 C12 152.77(15)
C34 Mn1 C12 92.69(16)
C2 Mn1 C12 64.62(13)
C3 Mn1 C12 38.96(12)
C1 Mn1 C12 64.87(14)
C17 Mn1 C12 38.31(12)
C42 Cr1 C38 88.44(18)
C42 Cr1 C40 88.86(16)
C38 Cr1 C40 89.51(19)
C42 Cr1 C8 144.74(15)
C38 Cr1 C8 87.61(16)
C40 Cr1 C8 126.11(14)
C42 Cr1 C11 94.18(15)
C38 Cr1 C11 159.97(16)
C40 Cr1 C11 110.38(16)
C8 Cr1 C11 78.80(14)
C42 Cr1 C9 160.09(17)
C38 Cr1 C9 110.67(17)
C40 Cr1 C9 96.56(15)
C8 Cr1 C9 36.86(13)
C11 Cr1 C9 65.97(14)
C42 Cr1 C16 86.51(14)
C38 Cr1 C16 123.14(16)
C40 Cr1 C16 146.82(16)
C8 Cr1 C16 66.81(13)
C11 Cr1 C16 37.53(12)
C9 Cr1 C16 78.46(13)
C42 Cr1 C10 124.58(17)
C38 Cr1 C10 146.94(16)
C40 Cr1 C10 89.45(16)
C8 Cr1 C10 66.74(14)
C11 Cr1 C10 36.52(13)
C9 Cr1 C10 36.81(14)
C16 Cr1 C10 66.80(13)
C42 Cr1 C15 107.93(14)
C38 Cr1 C15 92.99(16)
C40 Cr1 C15 163.08(14)
C8 Cr1 C15 37.45(11)
C11 Cr1 C15 67.30(13)
C9 Cr1 C15 66.92(12)
C16 Cr1 C15 37.08(12)
C10 Cr1 C15 79.37(13)
C2 C1 C17 106.9(3)
C2 C1 Mn1 70.2(2)
C17 C1 Mn1 71.0(2)
C3 C2 C1 109.1(3)
C3 C2 Mn1 70.8(2)
C1 C2 Mn1 71.1(2)
C2 C3 C12 108.1(3)
C2 C3 Mn1 70.6(2)
C12 C3 Mn1 72.15(18)
O18 C4 C13 119.3(3)
O18 C4 C5 118.9(3)
C13 C4 C5 121.8(3)
C6 C5 C4 118.5(3)
C6 C5 C26 121.6(3)
C4 C5 C26 119.7(3)
C7 C6 C5 119.7(3)
C7 C6 C28 118.5(3)
C5 C6 C28 121.4(3)
O30 C7 C6 116.9(3)
O30 C7 C14 120.7(3)
C6 C7 C14 122.4(3)
C9 C8 C15 121.7(4)
C9 C8 Cr1 72.4(2)
C15 C8 Cr1 73.83(18)
C8 C9 C10 120.7(3)
C8 C9 Cr1 70.72(19)
C10 C9 Cr1 71.8(2)
C11 C10 C9 119.6(3)
C11 C10 Cr1 71.5(2)
C9 C10 Cr1 71.4(2)
C10 C11 C16 120.4(4)
C10 C11 Cr1 72.0(2)
C16 C11 Cr1 71.3(2)
C17 C12 C3 106.6(3)
C17 C12 C13 120.6(3)
C3 C12 C13 132.6(3)
C17 C12 Mn1 69.87(19)
C3 C12 Mn1 68.89(19)
C13 C12 Mn1 122.1(2)
C4 C13 C14 119.3(3)
C4 C13 C12 122.2(3)
C14 C13 C12 118.3(3)
C7 C14 C13 117.6(3)
C7 C14 C15 122.8(3)
C13 C14 C15 119.6(3)
C16 C15 C8 116.5(3)
C16 C15 C14 120.3(3)
C8 C15 C14 123.0(3)
C16 C15 Cr1 69.75(18)
C8 C15 Cr1 68.72(18)
C14 C15 Cr1 127.8(2)
C15 C16 C11 121.0(3)
C15 C16 C17 118.3(3)
C11 C16 C17 120.6(3)
C15 C16 Cr1 73.18(19)
C11 C16 Cr1 71.18(19)
C17 C16 Cr1 125.5(2)
C12 C17 C1 109.2(3)
C12 C17 C16 120.9(3)
C1 C17 C16 129.8(3)
C12 C17 Mn1 71.82(19)
C1 C17 Mn1 70.35(19)
C16 C17 Mn1 126.5(2)
C4 O18 Si19 124.1(2)
O18 Si19 C21 110.59(15)
O18 Si19 C20 110.75(16)
C21 Si19 C20 106.4(2)
O18 Si19 C22 104.45(15)
C21 Si19 C22 113.87(18)
C20 Si19 C22 110.9(2)
C23 C22 C24 108.4(4)
C23 C22 C25 109.0(4)
C24 C22 C25 108.9(4)
C23 C22 Si19 111.3(3)
C24 C22 Si19 109.5(3)
C25 C22 Si19 109.7(3)
C5 C26 C27 111.2(3)
C6 C28 C29 110.3(3)
C7 O30 C31 113.3(3)
O33 C32 Mn1 177.5(4)
O35 C34 Mn1 177.3(4)
O37 C36 Mn1 179.0(4)
O39 C38 Cr1 178.8(4)
O41 C40 Cr1 178.4(3)
O43 C42 Cr1 177.7(3)

loop_
_geom_bond_atom_site_label_1
_geom_bond_atom_site_label_2
_geom_bond_distance
Mn1 C36 1.778(4)
Mn1 C32 1.789(4)
Mn1 C34 1.800(5)
Mn1 C2 2.126(4)
Mn1 C3 2.128(3)
Mn1 C1 2.138(4)
Mn1 C17 2.146(3)
Mn1 C12 2.171(3)
Cr1 C42 1.823(4)
Cr1 C38 1.838(5)
Cr1 C40 1.843(4)
Cr1 C8 2.190(3)
Cr1 C11 2.211(4)
Cr1 C9 2.212(3)
Cr1 C16 2.213(3)
Cr1 C10 2.218(4)
Cr1 C15 2.257(3)
C1 C2 1.414(5)
C1 C17 1.418(5)
C2 C3 1.404(5)
C3 C12 1.434(4)
C4 O18 1.380(4)
C4 C13 1.395(4)
C4 C5 1.398(5)
C5 C6 1.398(5)
C5 C26 1.511(5)
C6 C7 1.388(5)
C6 C28 1.511(5)
C7 O30 1.386(4)
C7 C14 1.399(5)
C8 C9 1.392(5)
C8 C15 1.429(4)
C9 C10 1.399(5)
C10 C11 1.388(5)
C11 C16 1.423(5)
C12 C17 1.417(5)
C12 C13 1.465(5)
C13 C14 1.415(4)
C14 C15 1.482(5)
C15 C16 1.422(5)
C16 C17 1.455(4)
O18 Si19 1.673(2)
Si19 C21 1.855(4)
Si19 C20 1.859(4)
Si19 C22 1.874(4)
C22 C23 1.527(6)
C22 C24 1.531(5)
C22 C25 1.534(6)
C26 C27 1.520(5)
C28 C29 1.525(5)
O30 C31 1.429(4)
C32 O33 1.147(5)
C34 O35 1.138(5)
C36 O37 1.148(4)
C38 O39 1.151(5)
C40 O41 1.148(4)
C42 O43 1.154(4)

loop_
_geom_torsion_atom_site_label_1
_geom_torsion_atom_site_label_2
_geom_torsion_atom_site_label_3
_geom_torsion_atom_site_label_4
_geom_torsion
C36 Mn1 C1 C2 169.6(2)
C32 Mn1 C1 C2 74.2(2)
C34 Mn1 C1 C2 -59.7(5)
C3 Mn1 C1 C2 -36.9(2)
C17 Mn1 C1 C2 -116.9(3)
C12 Mn1 C1 C2 -80.1(2)
C36 Mn1 C1 C17 -73.5(2)
C32 Mn1 C1 C17 -168.9(2)
C34 Mn1 C1 C17 57.2(5)
C2 Mn1 C1 C17 116.9(3)
C3 Mn1 C1 C17 80.0(2)
C12 Mn1 C1 C17 36.77(19)
C17 C1 C2 C3 -0.9(4)
Mn1 C1 C2 C3 60.9(3)
C17 C1 C2 Mn1 -61.8(2)
C36 Mn1 C2 C3 -135.5(3)
C32 Mn1 C2 C3 130.8(2)
C34 Mn1 C2 C3 35.6(3)
C1 Mn1 C2 C3 -119.0(3)
C17 Mn1 C2 C3 -80.8(2)
C12 Mn1 C2 C3 -38.2(2)
C36 Mn1 C2 C1 -16.5(4)
C32 Mn1 C2 C1 -110.1(2)
C34 Mn1 C2 C1 154.6(2)
C3 Mn1 C2 C1 119.0(3)
C17 Mn1 C2 C1 38.2(2)
C12 Mn1 C2 C1 80.8(2)
C1 C2 C3 C12 1.8(4)
Mn1 C2 C3 C12 62.8(2)
C1 C2 C3 Mn1 -61.1(2)
C36 Mn1 C3 C2 109.4(4)
C32 Mn1 C3 C2 -56.1(3)
C34 Mn1 C3 C2 -151.8(2)
C1 Mn1 C3 C2 37.1(2)
C17 Mn1 C3 C2 80.0(2)
C12 Mn1 C3 C2 117.3(3)
C36 Mn1 C3 C12 -7.9(4)
C32 Mn1 C3 C12 -173.4(2)
C34 Mn1 C3 C12 90.8(2)
C2 Mn1 C3 C12 -117.3(3)
C1 Mn1 C3 C12 -80.2(2)
C17 Mn1 C3 C12 -37.3(2)
O18 C4 C5 C6 -178.9(3)
C13 C4 C5 C6 2.8(5)
O18 C4 C5 C26 6.5(5)
C13 C4 C5 C26 -171.8(3)
C4 C5 C6 C7 2.1(5)
C26 C5 C6 C7 176.6(3)
C4 C5 C6 C28 175.5(3)
C26 C5 C6 C28 -10.0(5)
C5 C6 C7 O30 178.7(3)
C28 C6 C7 O30 5.2(5)
C5 C6 C7 C14 -1.0(5)
C28 C6 C7 C14 -174.6(3)
C42 Cr1 C8 C9 146.0(3)
C38 Cr1 C8 C9 -130.1(3)
C40 Cr1 C8 C9 -42.5(3)
C11 Cr1 C8 C9 64.7(2)
C16 Cr1 C8 C9 102.0(2)
C10 Cr1 C8 C9 28.4(2)
C15 Cr1 C8 C9 131.8(3)
C42 Cr1 C8 C15 14.2(4)
C38 Cr1 C8 C15 98.1(2)
C40 Cr1 C8 C15 -174.3(2)
C11 Cr1 C8 C15 -67.1(2)
C9 Cr1 C8 C15 -131.8(3)
C16 Cr1 C8 C15 -29.8(2)
C10 Cr1 C8 C15 -103.4(2)
C15 C8 C9 C10 3.6(5)
Cr1 C8 C9 C10 -53.7(3)
C15 C8 C9 Cr1 57.3(3)
C42 Cr1 C9 C8 -108.3(5)
C38 Cr1 C9 C8 54.7(3)
C40 Cr1 C9 C8 146.7(2)
C11 Cr1 C9 C8 -103.9(2)
C16 Cr1 C9 C8 -66.6(2)
C10 Cr1 C9 C8 -133.1(3)
C15 Cr1 C9 C8 -29.5(2)
C42 Cr1 C9 C10 24.8(5)
C38 Cr1 C9 C10 -172.2(2)
C40 Cr1 C9 C10 -80.2(2)
C8 Cr1 C9 C10 133.1(3)
C11 Cr1 C9 C10 29.2(2)
C16 Cr1 C9 C10 66.5(2)
C15 Cr1 C9 C10 103.6(2)
C8 C9 C10 C11 -1.5(5)
Cr1 C9 C10 C11 -54.8(3)
C8 C9 C10 Cr1 53.2(3)
C42 Cr1 C10 C11 -38.5(3)
C38 Cr1 C10 C11 145.0(3)
C40 Cr1 C10 C11 -126.8(2)
C8 Cr1 C10 C11 103.0(2)
C9 Cr1 C10 C11 131.5(3)
C16 Cr1 C10 C11 29.4(2)
C15 Cr1 C10 C11 66.0(2)
C42 Cr1 C10 C9 -170.0(2)
C38 Cr1 C10 C9 13.5(4)
C40 Cr1 C10 C9 101.8(2)
C8 Cr1 C10 C9 -28.5(2)
C11 Cr1 C10 C9 -131.5(3)
C16 Cr1 C10 C9 -102.1(2)
C15 Cr1 C10 C9 -65.5(2)
C9 C10 C11 C16 0.3(5)
Cr1 C10 C11 C16 -54.4(3)
C9 C10 C11 Cr1 54.7(3)
C42 Cr1 C11 C10 149.1(2)
C38 Cr1 C11 C10 -114.0(5)
C40 Cr1 C11 C10 58.7(3)
C8 Cr1 C11 C10 -65.8(2)
C9 Cr1 C11 C10 -29.4(2)
C16 Cr1 C11 C10 -132.2(3)
C15 Cr1 C11 C10 -103.2(2)
C42 Cr1 C11 C16 -78.7(2)
C38 Cr1 C11 C16 18.2(5)
C40 Cr1 C11 C16 -169.1(2)
C8 Cr1 C11 C16 66.3(2)
C9 Cr1 C11 C16 102.8(2)
C10 Cr1 C11 C16 132.2(3)
C15 Cr1 C11 C16 28.95(18)
C2 C3 C12 C17 -1.9(4)
Mn1 C3 C12 C17 60.0(2)
C2 C3 C12 C13 -176.6(3)
Mn1 C3 C12 C13 -114.7(4)
C2 C3 C12 Mn1 -61.9(2)
C36 Mn1 C12 C17 58.2(2)
C32 Mn1 C12 C17 -104.7(4)
C34 Mn1 C12 C17 151.0(2)
C2 Mn1 C12 C17 -80.1(2)
C3 Mn1 C12 C17 -117.9(3)
C1 Mn1 C12 C17 -37.11(19)
C36 Mn1 C12 C3 176.1(2)
C32 Mn1 C12 C3 13.2(5)
C34 Mn1 C12 C3 -91.1(2)
C2 Mn1 C12 C3 37.8(2)
C1 Mn1 C12 C3 80.8(2)
C17 Mn1 C12 C3 117.9(3)
C36 Mn1 C12 C13 -56.0(3)
C32 Mn1 C12 C13 141.1(4)
C34 Mn1 C12 C13 36.8(3)
C2 Mn1 C12 C13 165.7(3)
C3 Mn1 C12 C13 127.9(4)
C1 Mn1 C12 C13 -151.3(3)
C17 Mn1 C12 C13 -114.2(3)
O18 C4 C13 C14 173.0(3)
C5 C4 C13 C14 -8.7(5)
O18 C4 C13 C12 -11.9(5)
C5 C4 C13 C12 166.4(3)
C17 C12 C13 C4 178.4(3)
C3 C12 C13 C4 -7.5(6)
Mn1 C12 C13 C4 -97.4(3)
C17 C12 C13 C14 -6.4(5)
C3 C12 C13 C14 167.7(3)
Mn1 C12 C13 C14 77.8(3)
O30 C7 C14 C13 175.4(3)
C6 C7 C14 C13 -4.9(5)
O30 C7 C14 C15 -6.2(5)
C6 C7 C14 C15 173.5(3)
C4 C13 C14 C7 9.5(5)
C12 C13 C14 C7 -165.8(3)
C4 C13 C14 C15 -168.9(3)
C12 C13 C14 C15 15.8(5)
C9 C8 C15 C16 -4.2(5)
Cr1 C8 C15 C16 52.5(3)
C9 C8 C15 C14 -178.8(3)
Cr1 C8 C15 C14 -122.1(3)
C9 C8 C15 Cr1 -56.7(3)
C7 C14 C15 C16 168.3(3)
C13 C14 C15 C16 -13.4(5)
C7 C14 C15 C8 -17.3(5)
C13 C14 C15 C8 161.0(3)
C7 C14 C15 Cr1 -104.8(3)
C13 C14 C15 Cr1 73.5(4)
C42 Cr1 C15 C16 57.7(2)
C38 Cr1 C15 C16 147.0(2)
C40 Cr1 C15 C16 -114.8(6)
C8 Cr1 C15 C16 -130.8(3)
C11 Cr1 C15 C16 -29.28(19)
C9 Cr1 C15 C16 -101.7(2)
C10 Cr1 C15 C16 -65.4(2)
C42 Cr1 C15 C8 -171.5(2)
C38 Cr1 C15 C8 -82.1(2)
C40 Cr1 C15 C8 16.0(6)
C11 Cr1 C15 C8 101.5(2)
C9 Cr1 C15 C8 29.1(2)
C16 Cr1 C15 C8 130.8(3)
C10 Cr1 C15 C8 65.4(2)
C42 Cr1 C15 C14 -55.5(3)
C38 Cr1 C15 C14 33.8(3)
C40 Cr1 C15 C14 131.9(5)
C8 Cr1 C15 C14 115.9(4)
C11 Cr1 C15 C14 -142.5(3)
C9 Cr1 C15 C14 145.0(3)
C16 Cr1 C15 C14 -113.3(3)
C10 Cr1 C15 C14 -178.6(3)
C8 C15 C16 C11 2.9(5)
C14 C15 C16 C11 177.6(3)
Cr1 C15 C16 C11 54.9(3)
C8 C15 C16 C17 -173.8(3)
C14 C15 C16 C17 1.0(5)
Cr1 C15 C16 C17 -121.8(3)
C8 C15 C16 Cr1 -52.0(3)
C14 C15 C16 Cr1 122.8(3)
C10 C11 C16 C15 -1.1(5)
Cr1 C11 C16 C15 -55.8(3)
C10 C11 C16 C17 175.6(3)
Cr1 C11 C16 C17 120.8(3)
C10 C11 C16 Cr1 54.8(3)
C42 Cr1 C16 C15 -126.3(2)
C38 Cr1 C16 C15 -40.5(3)
C40 Cr1 C16 C15 151.1(3)
C8 Cr1 C16 C15 30.04(19)
C11 Cr1 C16 C15 132.2(3)
C9 Cr1 C16 C15 66.8(2)
C10 Cr1 C16 C15 103.6(2)
C42 Cr1 C16 C11 101.5(2)
C38 Cr1 C16 C11 -172.7(2)
C40 Cr1 C16 C11 18.9(3)
C8 Cr1 C16 C11 -102.2(2)
C9 Cr1 C16 C11 -65.4(2)
C10 Cr1 C16 C11 -28.7(2)
C15 Cr1 C16 C11 -132.2(3)
C42 Cr1 C16 C17 -13.2(3)
C38 Cr1 C16 C17 72.6(3)
C40 Cr1 C16 C17 -95.8(4)
C8 Cr1 C16 C17 143.1(3)
C11 Cr1 C16 C17 -114.7(4)
C9 Cr1 C16 C17 179.9(3)
C10 Cr1 C16 C17 -143.4(3)
C15 Cr1 C16 C17 113.1(4)
C3 C12 C17 C1 1.3(4)
C13 C12 C17 C1 176.8(3)
Mn1 C12 C17 C1 60.7(2)
C3 C12 C17 C16 178.5(3)
C13 C12 C17 C16 -6.1(5)
Mn1 C12 C17 C16 -122.2(3)
C3 C12 C17 Mn1 -59.3(2)
C13 C12 C17 Mn1 116.1(3)
C2 C1 C17 C12 -0.3(4)
Mn1 C1 C17 C12 -61.6(2)
C2 C1 C17 C16 -177.1(3)
Mn1 C1 C17 C16 121.6(3)
C2 C1 C17 Mn1 61.3(2)
C15 C16 C17 C12 8.7(5)
C11 C16 C17 C12 -168.1(3)
Cr1 C16 C17 C12 -80.2(4)
C15 C16 C17 C1 -174.9(3)
C11 C16 C17 C1 8.4(5)
Cr1 C16 C17 C1 96.2(4)
C15 C16 C17 Mn1 -80.8(4)
C11 C16 C17 Mn1 102.5(3)
Cr1 C16 C17 Mn1 -169.65(17)
C36 Mn1 C17 C12 -129.2(2)
C32 Mn1 C17 C12 136.1(3)
C34 Mn1 C17 C12 -36.4(3)
C2 Mn1 C17 C12 80.8(2)
C3 Mn1 C17 C12 37.92(19)
C1 Mn1 C17 C12 119.0(3)
C36 Mn1 C17 C1 111.8(2)
C32 Mn1 C17 C1 17.1(3)
C34 Mn1 C17 C1 -155.5(2)
C2 Mn1 C17 C1 -38.2(2)
C3 Mn1 C17 C1 -81.1(2)
C12 Mn1 C17 C1 -119.0(3)
C36 Mn1 C17 C16 -13.8(3)
C32 Mn1 C17 C16 -108.5(3)
C34 Mn1 C17 C16 79.0(3)
C2 Mn1 C17 C16 -163.8(4)
C3 Mn1 C17 C16 153.3(4)
C1 Mn1 C17 C16 -125.6(4)
C12 Mn1 C17 C16 115.4(4)
C13 C4 O18 Si19 -92.5(3)
C5 C4 O18 Si19 89.1(3)
C4 O18 Si19 C21 -35.5(3)
C4 O18 Si19 C20 82.2(3)
C4 O18 Si19 C22 -158.4(3)
O18 Si19 C22 C23 60.9(3)
C21 Si19 C22 C23 -59.9(3)
C20 Si19 C22 C23 -179.8(3)
O18 Si19 C22 C24 -179.3(3)
C21 Si19 C22 C24 60.0(4)
C20 Si19 C22 C24 -59.9(4)
O18 Si19 C22 C25 -59.8(3)
C21 Si19 C22 C25 179.5(3)
C20 Si19 C22 C25 59.5(4)
C6 C5 C26 C27 -88.7(4)
C4 C5 C26 C27 85.7(4)
C7 C6 C28 C29 85.7(4)
C5 C6 C28 C29 -87.8(4)
C6 C7 O30 C31 98.8(4)
C14 C7 O30 C31 -81.5(4)
